data_4504666
loop_
_publ_author_name
'Chandrasekhar, Vadapalli'
'Azhakar, Ramachandran'
'Bickley, Jamie F.'
'Steiner, Alexander'

_publ_section_title
;
 Influence of O&#x2212;H&#x00B7;&#x00B7;&#x00B7;OP Hydrogen Bonding on the
 Supramolecular Architectures of Phosphorus-Based Hydrazones:&#x2009;
 Alternate Right- and Left-Handed Fused Helical Chains Based on
 O&#x2212;H&#x00B7;&#x00B7;&#x00B7;OP Hydrogen Bonds in the Crystal
 Structure of C6H5P(O)[N(CH3)NCHC6H4-p-OH]2
;
_journal_issue 4
_journal_name_full 'Crystal Growth &amp; Design'
_journal_page_first 910
_journal_paper_doi 10.1021/cg050426v
_journal_volume 6
_journal_year 2006
_chemical_formula_sum 'C22 H23 N4 O3 P'
_chemical_formula_weight 422.41
_chemical_name_systematic
;
 ?
;
_space_group_IT_number 14
_symmetry_cell_setting monoclinic
_symmetry_space_group_name_Hall '-P 2ybc'
_symmetry_space_group_name_H-M 'P 1 21/c 1'
_atom_sites_solution_hydrogens geom
_atom_sites_solution_primary direct
_atom_sites_solution_secondary difmap
_audit_creation_method SHELXTL
_cell_angle_alpha 90.00
_cell_angle_beta 102.75(8)
_cell_angle_gamma 90.00
_cell_formula_units_Z 4
_cell_length_a 13.361(5)
_cell_length_b 13.967(6)
_cell_length_c 12.022(5)
_cell_measurement_temperature 100(2)
_cell_volume 2188.1(17)
_computing_cell_refinement 'Bruker SMART V5.628'
_computing_data_collection 'Bruker SMART V5.628'
_computing_data_reduction 'Bruker SAINT+ V6.45'
_computing_molecular_graphics 'Bruker SHELXTL'
_computing_publication_material 'Bruker SHELXTL'
_computing_structure_refinement 'Bruker SHELXTL'
_computing_structure_solution 'Bruker SAINT+ V6.45'
_diffrn_ambient_temperature 100(2)
_diffrn_measured_fraction_theta_full 0.989
_diffrn_measured_fraction_theta_max 0.989
_diffrn_measurement_device_type 'CCD area detector'
_diffrn_measurement_method 'phi and omega scans'
_diffrn_radiation_monochromator graphite
_diffrn_radiation_source 'fine-focus sealed tube'
_diffrn_radiation_type MoK\a
_diffrn_radiation_wavelength 0.71073
_diffrn_reflns_av_R_equivalents 0.0507
_diffrn_reflns_av_sigmaI/netI 0.0715
_diffrn_reflns_limit_h_max 17
_diffrn_reflns_limit_h_min -14
_diffrn_reflns_limit_k_max 18
_diffrn_reflns_limit_k_min -18
_diffrn_reflns_limit_l_max 16
_diffrn_reflns_limit_l_min -14
_diffrn_reflns_number 14454
_diffrn_reflns_theta_full 28.35
_diffrn_reflns_theta_max 28.35
_diffrn_reflns_theta_min 2.14
_exptl_absorpt_coefficient_mu 0.156
_exptl_absorpt_correction_type 'Bruker SADABS'
_exptl_crystal_colour colorless
_exptl_crystal_density_diffrn 1.282
_exptl_crystal_density_method 'not measured'
_exptl_crystal_description prism
_exptl_crystal_F_000 888
_exptl_crystal_size_max .2
_exptl_crystal_size_mid .2
_exptl_crystal_size_min .2
_refine_diff_density_max 0.356
_refine_diff_density_min -0.227
_refine_diff_density_rms 0.052
_refine_ls_extinction_method none
_refine_ls_goodness_of_fit_ref 1.011
_refine_ls_hydrogen_treatment mixed
_refine_ls_matrix_type full
_refine_ls_number_parameters 275
_refine_ls_number_reflns 5406
_refine_ls_number_restraints 0
_refine_ls_restrained_S_all 1.011
_refine_ls_R_factor_all 0.1355
_refine_ls_R_factor_gt 0.0706
_refine_ls_shift/su_max 0.000
_refine_ls_shift/su_mean 0.000
_refine_ls_structure_factor_coef Fsqd
_refine_ls_weighting_details 'calc w=1/[\s^2^(Fo^2^)+(0.0829P)^2^+0.0000P] where P=(Fo^2^+2Fc^2^)/3'
_refine_ls_weighting_scheme calc
_refine_ls_wR_factor_gt 0.1516
_refine_ls_wR_factor_ref 0.1791
_reflns_number_gt 2968
_reflns_number_total 5406
_reflns_threshold_expression >2sigma(I)
_cod_data_source_file cg050426vsi20060125_125302.cif
_cod_data_source_block compound2
_cod_depositor_comments
;
The following automatic conversions were performed:

'_symmetry_cell_setting' value 'Monoclinic' changed to 'monoclinic'
according to /home/saulius/struct/CIF-dictionaries/cif_core.dic
dictionary named 'cif_core.dic' version 2.4.1 from 2010-06-29.

Automatic conversion script
Id: cif_fix_values 1715 2011-07-08 13:25:40Z adriana 
;
_cod_original_cell_volume 2188.3(15)
_cod_original_sg_symbol_H-M 'P2(1)/c  '
_cod_database_code 4504666

loop_
_symmetry_equiv_pos_as_xyz
'x, y, z'
'-x, y+1/2, -z+1/2'
'-x, -y, -z'
'x, -y-1/2, z-1/2'

loop_
_atom_site_label
_atom_site_type_symbol
_atom_site_fract_x
_atom_site_fract_y
_atom_site_fract_z
_atom_site_U_iso_or_equiv
_atom_site_adp_type
_atom_site_occupancy
_atom_site_symmetry_multiplicity
_atom_site_calc_flag
_atom_site_refinement_flags
P1 P 0.22012(5) 0.00006(5) 0.69875(5) 0.0431(2) Uani 1 1 d .
O1 O 0.18905(15) -0.05548(14) 0.79056(14) 0.0531(5) Uani 1 1 d .
O2 O 0.72516(19) 0.23528(17) 1.1631(2) 0.0865(8) Uani 1 1 d .
H2 H 0.7501 0.1816 1.1640 0.130 Uiso 1 1 calc R
O3 O 0.1346(2) -0.0737(2) -0.01390(17) 0.0887(9) Uani 1 1 d .
H3 H 0.1541 -0.0534 -0.0695 0.133 Uiso 1 1 calc R
N1 N 0.34545(17) 0.02028(16) 0.71741(18) 0.0471(6) Uani 1 1 d .
N2 N 0.37428(17) 0.08809(16) 0.80291(18) 0.0458(6) Uani 1 1 d .
N3 N 0.19104(18) -0.06278(17) 0.57964(17) 0.0508(6) Uani 1 1 d .
N4 N 0.21911(17) -0.02005(16) 0.48629(17) 0.0473(6) Uani 1 1 d .
C1 C 0.1599(2) 0.1140(2) 0.6821(2) 0.0488(7) Uani 1 1 d .
C2 C 0.1037(3) 0.1431(3) 0.7594(3) 0.0763(10) Uani 1 1 d .
H2A H 0.0987 0.1030 0.8196 0.092 Uiso 1 1 calc R
C3 C 0.0551(3) 0.2304(3) 0.7490(4) 0.0992(14) Uani 1 1 d .
H3A H 0.0190 0.2493 0.8032 0.119 Uiso 1 1 calc R
C4 C 0.0593(3) 0.2894(3) 0.6603(5) 0.0899(13) Uani 1 1 d .
H4 H 0.0260 0.3483 0.6533 0.108 Uiso 1 1 calc R
C5 C 0.1132(3) 0.2610(3) 0.5812(3) 0.0821(12) Uani 1 1 d .
H5 H 0.1154 0.3005 0.5194 0.098 Uiso 1 1 calc R
C6 C 0.1639(3) 0.1748(2) 0.5927(3) 0.0647(9) Uani 1 1 d .
H6 H 0.2015 0.1571 0.5394 0.078 Uiso 1 1 calc R
C7 C 0.4184(2) -0.0510(2) 0.6940(3) 0.0550(8) Uani 1 1 d .
H7A H 0.4734 -0.0193 0.6694 0.083 Uiso 1 1 calc R
H7B H 0.3840 -0.0936 0.6352 0.083 Uiso 1 1 calc R
H7C H 0.4455 -0.0869 0.7621 0.083 Uiso 1 1 calc R
C8 C 0.4676(2) 0.09450(19) 0.8569(2) 0.0460(7) Uani 1 1 d .
H8 H 0.5163 0.0524 0.8404 0.055 Uiso 1 1 calc R
C9 C 0.4983(2) 0.16828(19) 0.9450(2) 0.0440(6) Uani 1 1 d .
C10 C 0.5967(2) 0.1670(2) 1.0104(2) 0.0521(7) Uani 1 1 d .
H10 H 0.6424 0.1201 0.9979 0.063 Uiso 1 1 calc R
C11 C 0.6287(2) 0.2351(2) 1.0953(3) 0.0543(7) Uani 1 1 d .
C12 C 0.5619(3) 0.3047(2) 1.1123(3) 0.0664(9) Uani 1 1 d .
H12 H 0.5830 0.3513 1.1678 0.080 Uiso 1 1 calc R
C13 C 0.4634(3) 0.3059(2) 1.0471(3) 0.0749(10) Uani 1 1 d .
H13 H 0.4181 0.3532 1.0595 0.090 Uiso 1 1 calc R
C14 C 0.4306(2) 0.2385(2) 0.9641(3) 0.0603(8) Uani 1 1 d .
H14 H 0.3636 0.2398 0.9211 0.072 Uiso 1 1 calc R
C15 C 0.1272(3) -0.1479(3) 0.5670(3) 0.0976(15) Uani 1 1 d .
H15A H 0.0611 -0.1336 0.5197 0.146 Uiso 1 1 calc R
H15B H 0.1191 -0.1686 0.6406 0.146 Uiso 1 1 calc R
H15C H 0.1591 -0.1979 0.5323 0.146 Uiso 1 1 calc R
C16 C 0.1866(2) -0.0575(2) 0.3891(2) 0.0498(7) Uani 1 1 d .
H16 H 0.1442 -0.1109 0.3830 0.060 Uiso 1 1 calc R
C17 C 0.2134(2) -0.0196(2) 0.2862(2) 0.0443(7) Uani 1 1 d .
C18 C 0.1653(2) -0.0598(2) 0.1833(2) 0.0548(8) Uani 1 1 d .
H18 H 0.1171 -0.1081 0.1822 0.066 Uiso 1 1 calc R
C19 C 0.1875(3) -0.0294(2) 0.0820(2) 0.0550(8) Uani 1 1 d .
C20 C 0.2591(2) 0.0412(2) 0.0831(2) 0.0532(8) Uani 1 1 d .
H20 H 0.2753 0.0613 0.0154 0.064 Uiso 1 1 calc R
C21 C 0.3069(2) 0.0819(2) 0.1857(2) 0.0535(8) Uani 1 1 d .
H21 H 0.3548 0.1303 0.1864 0.064 Uiso 1 1 calc R
C22 C 0.2851(2) 0.0522(2) 0.2869(2) 0.0505(7) Uani 1 1 d .
H22 H 0.3183 0.0801 0.3553 0.061 Uiso 1 1 calc R

loop_
_atom_site_aniso_label
_atom_site_aniso_U_11
_atom_site_aniso_U_22
_atom_site_aniso_U_33
_atom_site_aniso_U_23
_atom_site_aniso_U_13
_atom_site_aniso_U_12
P1 0.0447(4) 0.0611(5) 0.0227(3) -0.0022(3) 0.0055(3) -0.0039(4)
O1 0.0679(13) 0.0681(13) 0.0252(9) 0.0027(9) 0.0140(9) 0.0005(10)
O2 0.0745(17) 0.0687(15) 0.0926(18) -0.0246(14) -0.0327(14) 0.0051(13)
O3 0.114(2) 0.126(2) 0.0283(11) -0.0140(13) 0.0212(12) -0.0430(17)
N1 0.0437(14) 0.0594(15) 0.0359(12) -0.0134(11) 0.0035(10) -0.0005(11)
N2 0.0460(14) 0.0555(14) 0.0336(12) -0.0073(11) 0.0041(10) -0.0009(11)
N3 0.0580(15) 0.0701(16) 0.0245(11) -0.0034(11) 0.0098(10) -0.0198(12)
N4 0.0529(15) 0.0637(15) 0.0257(11) -0.0012(10) 0.0096(10) -0.0078(11)
C1 0.0379(16) 0.0668(19) 0.0381(15) 0.0014(14) 0.0008(12) -0.0073(14)
C2 0.073(2) 0.085(2) 0.077(2) 0.013(2) 0.030(2) 0.018(2)
C3 0.091(3) 0.086(3) 0.130(4) 0.004(3) 0.045(3) 0.029(3)
C4 0.065(3) 0.065(3) 0.126(4) 0.001(3) -0.009(2) 0.005(2)
C5 0.095(3) 0.059(2) 0.078(3) 0.015(2) -0.010(2) -0.020(2)
C6 0.072(2) 0.061(2) 0.058(2) 0.0054(17) 0.0060(17) -0.0157(17)
C7 0.0513(18) 0.0620(19) 0.0506(18) -0.0113(15) 0.0086(14) 0.0038(15)
C8 0.0434(17) 0.0523(17) 0.0400(15) -0.0063(13) 0.0044(13) -0.0002(13)
C9 0.0447(17) 0.0463(16) 0.0383(15) -0.0019(13) 0.0031(12) -0.0014(13)
C10 0.0534(19) 0.0452(17) 0.0532(18) -0.0101(14) 0.0017(14) 0.0021(14)
C11 0.0548(19) 0.0483(17) 0.0515(18) -0.0030(14) -0.0065(14) -0.0048(15)
C12 0.075(2) 0.0554(19) 0.062(2) -0.0215(16) 0.0003(18) -0.0029(18)
C13 0.065(2) 0.069(2) 0.087(3) -0.030(2) 0.007(2) 0.0124(18)
C14 0.0474(18) 0.062(2) 0.065(2) -0.0138(17) -0.0016(15) 0.0036(15)
C15 0.132(4) 0.123(3) 0.0395(19) -0.010(2) 0.022(2) -0.081(3)
C16 0.0596(19) 0.0601(18) 0.0291(14) -0.0028(13) 0.0085(13) -0.0094(14)
C17 0.0512(17) 0.0542(17) 0.0275(13) -0.0020(12) 0.0089(12) 0.0010(13)
C18 0.067(2) 0.067(2) 0.0324(15) -0.0049(14) 0.0148(14) -0.0126(16)
C19 0.068(2) 0.070(2) 0.0287(15) -0.0057(13) 0.0147(14) -0.0015(16)
C20 0.0615(19) 0.0653(19) 0.0372(16) 0.0108(14) 0.0204(14) 0.0096(16)
C21 0.0542(18) 0.0591(19) 0.0482(18) 0.0055(14) 0.0134(14) -0.0026(15)
C22 0.0523(18) 0.0646(19) 0.0323(15) -0.0050(13) 0.0046(12) -0.0031(15)

loop_
_atom_type_symbol
_atom_type_description
_atom_type_scat_dispersion_real
_atom_type_scat_dispersion_imag
_atom_type_scat_source
C C 0.0033 0.0016 'International Tables Vol C Tables 4.2.6.8 and 6.1.1.4'
H H 0.0000 0.0000 'International Tables Vol C Tables 4.2.6.8 and 6.1.1.4'
N N 0.0061 0.0033 'International Tables Vol C Tables 4.2.6.8 and 6.1.1.4'
O O 0.0106 0.0060 'International Tables Vol C Tables 4.2.6.8 and 6.1.1.4'
P P 0.1023 0.0942 'International Tables Vol C Tables 4.2.6.8 and 6.1.1.4'

loop_
_geom_angle_atom_site_label_1
_geom_angle_atom_site_label_2
_geom_angle_atom_site_label_3
_geom_angle
O1 P1 N3 108.47(12)
O1 P1 N1 115.31(12)
N3 P1 N1 104.15(11)
O1 P1 C1 111.02(12)
N3 P1 C1 111.40(13)
N1 P1 C1 106.32(13)
N2 N1 C7 121.3(2)
N2 N1 P1 108.80(16)
C7 N1 P1 123.49(19)
C8 N2 N1 120.3(2)
N4 N3 C15 121.5(2)
N4 N3 P1 114.65(18)
C15 N3 P1 123.13(19)
C16 N4 N3 117.9(2)
C2 C1 C6 117.7(3)
C2 C1 P1 119.3(2)
C6 C1 P1 123.0(2)
C3 C2 C1 121.2(4)
C4 C3 C2 120.5(4)
C3 C4 C5 119.3(4)
C4 C5 C6 120.4(4)
C5 C6 C1 120.9(3)
N2 C8 C9 120.1(3)
C10 C9 C14 119.4(3)
C10 C9 C8 118.9(2)
C14 C9 C8 121.8(3)
C9 C10 C11 120.7(3)
O2 C11 C12 118.2(3)
O2 C11 C10 122.4(3)
C12 C11 C10 119.4(3)
C11 C12 C13 119.9(3)
C14 C13 C12 121.2(3)
C13 C14 C9 119.4(3)
N4 C16 C17 122.2(3)
C18 C17 C22 119.0(2)
C18 C17 C16 117.2(3)
C22 C17 C16 123.8(2)
C17 C18 C19 121.1(3)
O3 C19 C20 124.4(3)
O3 C19 C18 115.8(3)
C20 C19 C18 119.8(3)
C19 C20 C21 119.2(3)
C22 C21 C20 121.3(3)
C21 C22 C17 119.6(3)

loop_
_geom_bond_atom_site_label_1
_geom_bond_atom_site_label_2
_geom_bond_distance
P1 O1 1.4814(18)
P1 N3 1.651(2)
P1 N1 1.664(2)
P1 C1 1.775(3)
O2 C11 1.364(4)
O3 C19 1.361(3)
N1 N2 1.388(3)
N1 C7 1.463(3)
N2 C8 1.275(3)
N3 N4 1.394(3)
N3 C15 1.452(4)
N4 C16 1.267(3)
C1 C2 1.378(4)
C1 C6 1.380(4)
C2 C3 1.375(5)
C3 C4 1.358(5)
C4 C5 1.372(5)
C5 C6 1.375(5)
C8 C9 1.470(4)
C9 C10 1.376(4)
C9 C14 1.388(4)
C10 C11 1.392(4)
C11 C12 1.365(4)
C12 C13 1.376(5)
C13 C14 1.371(4)
C16 C17 1.461(3)
C17 C18 1.381(4)
C17 C22 1.385(4)
C18 C19 1.382(4)
C19 C20 1.372(4)
C20 C21 1.381(4)
C21 C22 1.376(4)

loop_
_cod_related_entry_id
_cod_related_entry_database
_cod_related_entry_code
1 ChemSpider 30661469
